data_7711034
loop_
_publ_author_name
'Ismaeel, Nadia'
'Zhuo, Zhixing'
'Imran, Sajid'
'Yuan, Dan'
'Yao, Yingming'

_publ_section_title
;
 Synthesis and characterization of rare earth/lithium complexes stabilized
 by ethylenediamine-bridged bis(phenolate) ligands and their activity in
 catalyzing amidation reactions
;
_journal_name_full 'Dalton Transactions'
_journal_paper_doi 10.1039/D2DT02642B
_journal_year 2022
_chemical_formula_moiety 'C40 H78 Li N4 Nd O2 Si4, C4 H5'
_chemical_formula_sum 'C44 H83 Li N4 Nd O2 Si4'
_chemical_formula_weight 963.68
_space_group_crystal_system monoclinic
_space_group_IT_number 14
_space_group_name_Hall '-P 2ybc'
_space_group_name_H-M_alt 'P 1 21/c 1'
_atom_sites_solution_hydrogens geom
_atom_sites_solution_primary iterative
_audit_creation_date 2021-10-15
_audit_creation_method
;
Olex2 1.3
(compiled 2020.11.12 svn.r5f609507 for OlexSys, GUI svn.r6226)
;
_audit_update_record
;
2021-12-14 deposited with the CCDC.	2022-08-18 downloaded from the CCDC.
;
_cell_angle_alpha 90
_cell_angle_beta 102.626(2)
_cell_angle_gamma 90
_cell_formula_units_Z 4
_cell_length_a 13.9562(7)
_cell_length_b 15.9734(8)
_cell_length_c 23.9218(12)
_cell_measurement_reflns_used 9817
_cell_measurement_temperature 296.15
_cell_measurement_theta_max 27.31
_cell_measurement_theta_min 2.28
_cell_volume 5203.9(5)
_computing_cell_refinement 'SAINT v8.37A (Bruker, 2015)'
_computing_data_reduction 'SAINT v8.37A (Bruker, 2015)'
_computing_molecular_graphics 'Olex2 1.3 (Dolomanov et al., 2009)'
_computing_publication_material 'Olex2 1.3 (Dolomanov et al., 2009)'
_computing_structure_refinement 'SHELXL 2018/3 (Sheldrick, 2015)'
_computing_structure_solution 'olex2.solve 1.3 (Bourhis et al., 2015)'
_diffrn_ambient_temperature 296.15
_diffrn_measured_fraction_theta_full 0.999
_diffrn_measured_fraction_theta_max 0.997
_diffrn_measurement_device_type 'Bruker APEX-II CCD'
_diffrn_measurement_method '\f and \w scans'
_diffrn_radiation_type MoK\a
_diffrn_radiation_wavelength 0.71073
_diffrn_reflns_av_R_equivalents 0.0606
_diffrn_reflns_av_unetI/netI 0.0510
_diffrn_reflns_Laue_measured_fraction_full 0.999
_diffrn_reflns_Laue_measured_fraction_max 0.997
_diffrn_reflns_limit_h_max 18
_diffrn_reflns_limit_h_min -17
_diffrn_reflns_limit_k_max 20
_diffrn_reflns_limit_k_min -20
_diffrn_reflns_limit_l_max 31
_diffrn_reflns_limit_l_min -31
_diffrn_reflns_number 70042
_diffrn_reflns_point_group_measured_fraction_full 0.999
_diffrn_reflns_point_group_measured_fraction_max 0.997
_diffrn_reflns_theta_full 25.242
_diffrn_reflns_theta_max 27.530
_diffrn_reflns_theta_min 2.401
_diffrn_source_current 1.0
_diffrn_source_power 0.05
_diffrn_source_voltage 50.0
_diffrn_standards_number 0
_exptl_absorpt_coefficient_mu 1.126
_exptl_absorpt_correction_T_max 0.7456
_exptl_absorpt_correction_T_min 0.6385
_exptl_absorpt_correction_type multi-scan
_exptl_absorpt_process_details
;
SADABS-2014/5 (Bruker,2014/5) was used for absorption correction.
wR2(int) was 0.0987 before and 0.0537 after correction.
The Ratio of minimum to maximum transmission is 0.8564.
The \l/2 correction factor is Not present.
;
_exptl_crystal_colour 'clear light colourless'
_exptl_crystal_colour_lustre clear
_exptl_crystal_colour_modifier light
_exptl_crystal_colour_primary colourless
_exptl_crystal_density_diffrn 1.230
_exptl_crystal_description block
_exptl_crystal_F_000 2040
_exptl_crystal_size_max 0.5
_exptl_crystal_size_mid 0.45
_exptl_crystal_size_min 0.3
_refine_diff_density_max 0.926
_refine_diff_density_min -0.705
_refine_diff_density_rms 0.084
_refine_ls_extinction_method none
_refine_ls_goodness_of_fit_ref 1.017
_refine_ls_hydrogen_treatment constr
_refine_ls_matrix_type full
_refine_ls_number_parameters 508
_refine_ls_number_reflns 11980
_refine_ls_number_restraints 4
_refine_ls_restrained_S_all 1.095
_refine_ls_R_factor_all 0.0617
_refine_ls_R_factor_gt 0.0346
_refine_ls_shift/su_max 0.002
_refine_ls_shift/su_mean 0.000
_refine_ls_structure_factor_coef Fsqd
_refine_ls_weighting_details 'w=1/[\s^2^(Fo^2^)+(0.0320P)^2^+3.4606P] where P=(Fo^2^+2Fc^2^)/3'
_refine_ls_weighting_scheme calc
_refine_ls_wR_factor_gt 0.0692
_refine_ls_wR_factor_ref 0.0770
_reflns_Friedel_coverage 0.000
_reflns_number_gt 8914
_reflns_number_total 11980
_reflns_threshold_expression 'I > 2\s(I)'
_cod_data_source_file d2dt02642b2.cif
_cod_data_source_block b190507d_0m_a_sx
_cod_database_code 7711034
_shelx_shelxl_version_number 2018/3
_shelx_space_group_comment
;
The symmetry employed for this shelxl refinement is uniquely defined
by the following loop, which should always be used as a source of
symmetry information in preference to the above space-group names.
They are only intended as comments.
;
_shelx_estimated_absorpt_t_max 0.729
_shelx_estimated_absorpt_t_min 0.603
_olex2_refinement_description
;
1. Fixed Uiso
 At 1.2 times of:
  All C(H) groups, All C(H,H) groups
 At 1.5 times of:
  All C(H,H,H) groups
2. Restrained distances
 C00T-Li1
 3 with sigma of 0.02
 C00T-Li1 = Li1-C00M
 3.3 with sigma of 0.02
 C00L-Li1
 3.3 with sigma of 0.02
3.a Secondary CH2 refined with riding coordinates:
 C00L(H00A,H00B), C00M(H00C,H00D), C00P(H00J,H00K), C00T(H00P,H00Q)
3.b Aromatic/amide H refined with riding coordinates:
 C00G(H00G), C00I(H00I), C00N(H00N), C00S(H00S), C01H(H5), C01J(H6)
3.c Idealised Me refined as rotating group:
 C00O(H00E,H00F,H00H), C00Q(H00L,H00M,H00O), C00U(H00R,H00T,H00U), C00V(H00V,
 H00W,H00X), C00W(H00Y,H,HA), C00X(H00Z,HB,HC), C00Z(H00,HD,HE), C010(H01A,H01B,
 H01C), C011(H01D,H01E,H01F), C012(H01G,H01H,H01I), C013(H01J,H01K,H01L),
 C015(H01M,H01N,H01O), C016(H01P,H01Q,H01R), C017(H01S,H01T,H01U), C018(H01V,
 H01W,H01X), C019(H01Y,HF,HG), C01A(H01Z,HH,HI), C01B(H01,HJ,HK), C01C(H1,HL,
 HM), C01D(H2,HN,HO), C01E(H3,HP,HQ), C01F(H4,HR,HS), C01K(H7,HT,HU)
;
_olex2_submission_special_instructions 'No special instructions were received'

loop_
_space_group_symop_operation_xyz
'x, y, z'
'-x, y+1/2, -z+1/2'
'-x, -y, -z'
'x, -y-1/2, z-1/2'

loop_
_atom_site_label
_atom_site_type_symbol
_atom_site_fract_x
_atom_site_fract_y
_atom_site_fract_z
_atom_site_U_iso_or_equiv
_atom_site_adp_type
_atom_site_occupancy
_atom_site_site_symmetry_order
_atom_site_calc_flag
_atom_site_refinement_flags_posn
_atom_site_refinement_flags_adp
_atom_site_refinement_flags_occupancy
_atom_site_disorder_assembly
_atom_site_disorder_group
Nd1 Nd 0.22168(2) 0.51642(2) 0.34080(2) 0.02062(5) Uani 1 1 d . . . . .
Si2 Si 0.05765(6) 0.61926(5) 0.40724(3) 0.02950(18) Uani 1 1 d . . . . .
Si3 Si 0.29871(6) 0.41747(5) 0.46994(4) 0.03291(19) Uani 1 1 d . . . . .
Si1 Si 0.21610(6) 0.72876(5) 0.38113(3) 0.03178(19) Uani 1 1 d . . . . .
Si4 Si 0.18130(6) 0.30749(5) 0.37744(4) 0.03345(19) Uani 1 1 d . . . . .
O1 O 0.35394(12) 0.52997(10) 0.30053(7) 0.0232(4) Uani 1 1 d . . . . .
O2 O 0.15715(13) 0.49355(11) 0.24631(7) 0.0235(4) Uani 1 1 d . . . . .
N1 N 0.32081(16) 0.60711(13) 0.17427(9) 0.0223(5) Uani 1 1 d . . . . .
N3 N 0.15949(16) 0.63340(13) 0.37893(9) 0.0241(5) Uani 1 1 d . . . . .
N4 N 0.23457(16) 0.40120(13) 0.40128(9) 0.0255(5) Uani 1 1 d . . . . .
N2 N 0.28837(15) 0.42011(13) 0.16335(9) 0.0237(5) Uani 1 1 d . . . . .
C00C C 0.44809(18) 0.53133(15) 0.29397(11) 0.0217(6) Uani 1 1 d . . . . .
C1 C 0.00304(19) 0.53997(16) 0.19090(11) 0.0252(6) Uani 1 1 d . . . . .
C00E C 0.08867(19) 0.49191(16) 0.19638(11) 0.0219(6) Uani 1 1 d . . . . .
C00F C -0.0516(2) 0.49561(17) 0.09188(12) 0.0303(7) Uani 1 1 d . . . . .
C00G C -0.0646(2) 0.54080(17) 0.13907(12) 0.0291(6) Uani 1 1 d . . . . .
H00G H -0.121080 0.573001 0.135813 0.035 Uiso 1 1 calc R U . . .
C00H C 0.10266(19) 0.44357(16) 0.14973(11) 0.0231(6) Uani 1 1 d . . . . .
C00I C 0.0320(2) 0.44669(17) 0.09852(12) 0.0295(6) Uani 1 1 d . . . . .
H00I H 0.041427 0.414673 0.067694 0.035 Uiso 1 1 calc R U . . .
C00J C 0.47587(19) 0.58239(16) 0.25223(11) 0.0246(6) Uani 1 1 d . . . . .
C00K C 0.5188(2) 0.47929(17) 0.32815(12) 0.0289(6) Uani 1 1 d . . . . .
C00L C 0.1871(2) 0.38325(16) 0.15373(12) 0.0287(6) Uani 1 1 d D . . . .
H00A H 0.185675 0.344479 0.184748 0.034 Uiso 1 1 calc R U . . .
H00B H 0.175939 0.350905 0.118583 0.034 Uiso 1 1 calc R U . . .
C00M C 0.2975(2) 0.47426(17) 0.11376(11) 0.0290(6) Uani 1 1 d D . . . .
H00C H 0.232176 0.489451 0.092802 0.035 Uiso 1 1 calc R U . . .
H00D H 0.328373 0.442107 0.088138 0.035 Uiso 1 1 calc R U . . .
C00N C 0.5727(2) 0.58026(18) 0.24616(13) 0.0329(7) Uani 1 1 d . . . . .
H00N H 0.590611 0.614079 0.218471 0.039 Uiso 1 1 calc R U . . .
C00O C -0.0148(2) 0.58949(19) 0.24076(12) 0.0332(7) Uani 1 1 d . . . . .
H00E H -0.024580 0.551979 0.270373 0.050 Uiso 1 1 calc R U . . .
H00F H -0.072269 0.623607 0.228655 0.050 Uiso 1 1 calc R U . . .
H00H H 0.040846 0.624652 0.255213 0.050 Uiso 1 1 calc R U . . .
C00P C 0.40651(19) 0.64329(16) 0.21601(11) 0.0259(6) Uani 1 1 d . . . . .
H00J H 0.381383 0.680507 0.241476 0.031 Uiso 1 1 calc R U . . .
H00K H 0.443973 0.677197 0.194776 0.031 Uiso 1 1 calc R U . . .
C00Q C 0.1720(2) 0.64450(18) 0.09889(12) 0.0347(7) Uani 1 1 d . . . . .
H00L H 0.137740 0.599299 0.112384 0.052 Uiso 1 1 calc R U . . .
H00M H 0.201421 0.624796 0.068636 0.052 Uiso 1 1 calc R U . . .
H00O H 0.126595 0.688733 0.084731 0.052 Uiso 1 1 calc R U . . .
C00R C 0.2519(2) 0.67741(17) 0.14810(12) 0.0293(6) Uani 1 1 d . . . . .
C00S C 0.6145(2) 0.48026(19) 0.32038(14) 0.0372(7) Uani 1 1 d . . . . .
H00S H 0.660969 0.446205 0.343487 0.045 Uiso 1 1 calc R U . . .
C00T C 0.3574(2) 0.55503(17) 0.13096(11) 0.0281(6) Uani 1 1 d D . . . .
H00P H 0.425303 0.540036 0.146528 0.034 Uiso 1 1 calc R U . . .
H00Q H 0.355430 0.588507 0.096900 0.034 Uiso 1 1 calc R U . . .
C00U C 0.4913(2) 0.4226(2) 0.37210(13) 0.0398(8) Uani 1 1 d . . . . .
H00R H 0.476169 0.455571 0.402582 0.060 Uiso 1 1 calc R U . . .
H00T H 0.545233 0.385895 0.387221 0.060 Uiso 1 1 calc R U . . .
H00U H 0.434926 0.389958 0.354616 0.060 Uiso 1 1 calc R U . . .
C00V C -0.1260(2) 0.5003(2) 0.03564(14) 0.0450(9) Uani 1 1 d . . . . .
H00V H -0.186171 0.474404 0.039777 0.067 Uiso 1 1 calc R U . . .
H00W H -0.101056 0.471654 0.006549 0.067 Uiso 1 1 calc R U . . .
H00X H -0.138213 0.557884 0.024871 0.067 Uiso 1 1 calc R U . . .
C00W C 0.0100(2) 0.50967(18) 0.39333(14) 0.0354(7) Uani 1 1 d . . . . .
H00Y H 0.000050 0.497569 0.353166 0.053 Uiso 1 1 calc R U . . .
H H -0.051230 0.504416 0.405120 0.053 Uiso 1 1 calc R U . . .
HA H 0.056727 0.470966 0.414597 0.053 Uiso 1 1 calc R U . . .
C00X C 0.3525(2) 0.5255(2) 0.47353(14) 0.0442(8) Uani 1 1 d . . . . .
H00Z H 0.391768 0.530819 0.445384 0.066 Uiso 1 1 calc R U . . .
HB H 0.392843 0.534878 0.510996 0.066 Uiso 1 1 calc R U . . .
HC H 0.300543 0.566057 0.466059 0.066 Uiso 1 1 calc R U . . .
C00Y C 0.6437(2) 0.52999(19) 0.27953(14) 0.0381(8) Uani 1 1 d . . . . .
C00Z C 0.3419(2) 0.7146(2) 0.36594(14) 0.0432(8) Uani 1 1 d . . . . .
H00 H 0.382309 0.683284 0.396453 0.065 Uiso 1 1 calc R U . . .
HD H 0.371031 0.768466 0.363106 0.065 Uiso 1 1 calc R U . . .
HE H 0.336509 0.684910 0.330500 0.065 Uiso 1 1 calc R U . . .
C010 C 0.1482(3) 0.8053(2) 0.32768(15) 0.0510(9) Uani 1 1 d . . . . .
H01A H 0.130775 0.779157 0.290712 0.076 Uiso 1 1 calc R U . . .
H01B H 0.189214 0.852974 0.325700 0.076 Uiso 1 1 calc R U . . .
H01C H 0.089664 0.823119 0.339183 0.076 Uiso 1 1 calc R U . . .
C011 C 0.3602(2) 0.3122(2) 0.23394(14) 0.0450(8) Uani 1 1 d . . . . .
H01D H 0.362293 0.356402 0.261375 0.067 Uiso 1 1 calc R U . . .
H01E H 0.415756 0.275991 0.246163 0.067 Uiso 1 1 calc R U . . .
H01F H 0.300779 0.280670 0.230924 0.067 Uiso 1 1 calc R U . . .
C012 C 0.2017(2) 0.71072(19) 0.19438(13) 0.0390(7) Uani 1 1 d . . . . .
H01G H 0.150743 0.749230 0.177510 0.058 Uiso 1 1 calc R U . . .
H01H H 0.249152 0.738951 0.223357 0.058 Uiso 1 1 calc R U . . .
H01I H 0.173718 0.664907 0.211315 0.058 Uiso 1 1 calc R U . . .
C013 C 0.4005(2) 0.3403(2) 0.49508(15) 0.0515(9) Uani 1 1 d . . . . .
H01J H 0.373087 0.285574 0.497280 0.077 Uiso 1 1 calc R U . . .
H01K H 0.437215 0.356510 0.532257 0.077 Uiso 1 1 calc R U . . .
H01L H 0.443090 0.339356 0.468568 0.077 Uiso 1 1 calc R U . . .
C014 C 0.3633(2) 0.34979(17) 0.17554(13) 0.0329(7) Uani 1 1 d . . . . .
C015 C 0.4665(2) 0.38363(19) 0.17868(14) 0.0407(8) Uani 1 1 d . . . . .
H01M H 0.470776 0.405910 0.142040 0.061 Uiso 1 1 calc R U . . .
H01N H 0.513303 0.339175 0.188969 0.061 Uiso 1 1 calc R U . . .
H01O H 0.480316 0.427099 0.207014 0.061 Uiso 1 1 calc R U . . .
C016 C 0.2366(3) 0.7803(2) 0.45322(15) 0.0614(11) Uani 1 1 d . . . . .
H01P H 0.174477 0.795494 0.461323 0.092 Uiso 1 1 calc R U . . .
H01Q H 0.275850 0.829706 0.453224 0.092 Uiso 1 1 calc R U . . .
H01R H 0.270000 0.742227 0.481998 0.092 Uiso 1 1 calc R U . . .
C017 C 0.3051(2) 0.74911(18) 0.12453(14) 0.0417(8) Uani 1 1 d . . . . .
H01S H 0.344082 0.726620 0.099625 0.063 Uiso 1 1 calc R U . . .
H01T H 0.346865 0.778077 0.155761 0.063 Uiso 1 1 calc R U . . .
H01U H 0.257573 0.787402 0.103487 0.063 Uiso 1 1 calc R U . . .
C018 C 0.3443(3) 0.2803(2) 0.12965(16) 0.0516(9) Uani 1 1 d . . . . .
H01V H 0.283022 0.253263 0.129910 0.077 Uiso 1 1 calc R U . . .
H01W H 0.396495 0.239955 0.137865 0.077 Uiso 1 1 calc R U . . .
H01X H 0.341743 0.304512 0.092610 0.077 Uiso 1 1 calc R U . . .
C019 C -0.0453(2) 0.6924(2) 0.37640(15) 0.0463(9) Uani 1 1 d . . . . .
H01Y H -0.026306 0.748724 0.387572 0.070 Uiso 1 1 calc R U . . .
HF H -0.102459 0.677580 0.390441 0.070 Uiso 1 1 calc R U . . .
HG H -0.059968 0.688222 0.335371 0.070 Uiso 1 1 calc R U . . .
C01A C 0.0901(3) 0.3229(2) 0.30801(16) 0.0572(10) Uani 1 1 d . . . . .
H01Z H 0.040460 0.361643 0.313542 0.086 Uiso 1 1 calc R U . . .
HH H 0.060243 0.270204 0.295093 0.086 Uiso 1 1 calc R U . . .
HI H 0.123053 0.344712 0.279849 0.086 Uiso 1 1 calc R U . . .
C01B C 0.0813(3) 0.6321(2) 0.48687(14) 0.0499(9) Uani 1 1 d . . . . .
H01 H 0.030402 0.604643 0.501201 0.075 Uiso 1 1 calc R U . . .
HJ H 0.082030 0.690622 0.496177 0.075 Uiso 1 1 calc R U . . .
HK H 0.143649 0.607724 0.504075 0.075 Uiso 1 1 calc R U . . .
C01C C 0.2228(3) 0.4151(3) 0.52563(14) 0.0545(10) Uani 1 1 d . . . . .
H1 H 0.168342 0.452832 0.514839 0.082 Uiso 1 1 calc R U . . .
HL H 0.262422 0.431889 0.561913 0.082 Uiso 1 1 calc R U . . .
HM H 0.198721 0.359342 0.528634 0.082 Uiso 1 1 calc R U . . .
C01D C 0.2732(3) 0.2295(2) 0.36331(17) 0.0539(9) Uani 1 1 d . . . . .
H2 H 0.310732 0.253693 0.338244 0.081 Uiso 1 1 calc R U . . .
HN H 0.239573 0.180585 0.345614 0.081 Uiso 1 1 calc R U . . .
HO H 0.316352 0.214040 0.398822 0.081 Uiso 1 1 calc R U . . .
C01E C 0.7489(2) 0.5296(3) 0.27193(19) 0.0649(11) Uani 1 1 d . . . . .
H3 H 0.749292 0.535958 0.232067 0.097 Uiso 1 1 calc R U . . .
HP H 0.779613 0.477487 0.285656 0.097 Uiso 1 1 calc R U . . .
HQ H 0.784456 0.574984 0.293250 0.097 Uiso 1 1 calc R U . . .
C01F C 0.1133(3) 0.2577(2) 0.42804(17) 0.0616(11) Uani 1 1 d . . . . .
H4 H 0.158849 0.242296 0.462685 0.092 Uiso 1 1 calc R U . . .
HR H 0.079838 0.208602 0.410596 0.092 Uiso 1 1 calc R U . . .
HS H 0.066240 0.296631 0.436782 0.092 Uiso 1 1 calc R U . . .
C01G C 0.5672(3) 0.4939(3) 0.0492(2) 0.0729(12) Uiso 1 1 d . . . . .
C01H C 0.4754(3) 0.5758(3) -0.0240(2) 0.0807(13) Uiso 1 1 d . . . . .
H5 H 0.458146 0.627771 -0.040754 0.097 Uiso 1 1 calc R U . . .
Li1 Li 0.2792(3) 0.5122(3) 0.22569(18) 0.0265(10) Uani 1 1 d D . . . .
C01J C 0.5432(4) 0.5708(3) 0.0257(2) 0.0902(15) Uiso 1 1 d . . . . .
H6 H 0.573009 0.618809 0.043442 0.108 Uiso 1 1 calc R U . . .
C01K C 0.6381(7) 0.4917(6) 0.1033(4) 0.213(4) Uiso 1 1 d . . . . .
H7 H 0.641916 0.435902 0.118606 0.319 Uiso 1 1 calc R U . . .
HT H 0.618181 0.529548 0.129790 0.319 Uiso 1 1 calc R U . . .
HU H 0.701393 0.508070 0.097451 0.319 Uiso 1 1 calc R U . . .

loop_
_atom_site_aniso_label
_atom_site_aniso_U_11
_atom_site_aniso_U_22
_atom_site_aniso_U_33
_atom_site_aniso_U_23
_atom_site_aniso_U_13
_atom_site_aniso_U_12
Nd1 0.02189(8) 0.02291(7) 0.01777(7) 0.00006(6) 0.00588(5) 0.00275(6)
Si2 0.0296(4) 0.0305(4) 0.0321(4) -0.0005(3) 0.0147(4) 0.0044(3)
Si3 0.0291(4) 0.0406(5) 0.0278(4) 0.0093(4) 0.0035(4) -0.0004(4)
Si1 0.0445(5) 0.0254(4) 0.0297(4) -0.0067(3) 0.0176(4) -0.0042(3)
Si4 0.0376(5) 0.0228(4) 0.0432(5) 0.0012(4) 0.0160(4) -0.0027(3)
O1 0.0208(10) 0.0272(10) 0.0219(10) -0.0024(8) 0.0054(8) 0.0003(7)
O2 0.0210(10) 0.0279(10) 0.0212(9) -0.0021(7) 0.0034(8) -0.0018(7)
N1 0.0262(12) 0.0223(11) 0.0186(11) -0.0024(9) 0.0050(9) -0.0059(9)
N3 0.0273(13) 0.0257(12) 0.0206(12) -0.0025(9) 0.0083(10) 0.0012(9)
N4 0.0228(12) 0.0268(12) 0.0276(13) 0.0033(10) 0.0074(10) -0.0004(9)
N2 0.0255(12) 0.0223(11) 0.0242(12) -0.0054(9) 0.0069(10) -0.0018(9)
C00C 0.0168(13) 0.0252(15) 0.0220(14) -0.0081(11) 0.0016(11) -0.0020(10)
C1 0.0249(15) 0.0256(14) 0.0253(15) 0.0031(11) 0.0062(12) -0.0035(11)
C00E 0.0210(13) 0.0248(14) 0.0194(13) 0.0030(11) 0.0033(11) -0.0066(10)
C00F 0.0299(16) 0.0321(16) 0.0257(15) 0.0056(12) -0.0007(12) -0.0108(12)
C00G 0.0228(15) 0.0311(15) 0.0319(16) 0.0080(12) 0.0029(12) -0.0015(11)
C00H 0.0231(14) 0.0234(14) 0.0225(14) -0.0009(11) 0.0045(11) -0.0080(11)
C00I 0.0383(17) 0.0284(15) 0.0223(15) -0.0035(12) 0.0074(13) -0.0147(13)
C00J 0.0211(14) 0.0255(14) 0.0270(15) -0.0072(11) 0.0051(11) -0.0059(11)
C00K 0.0254(15) 0.0312(15) 0.0292(15) -0.0049(13) 0.0037(12) -0.0002(12)
C00L 0.0296(16) 0.0249(14) 0.0321(16) -0.0068(12) 0.0076(13) -0.0048(11)
C00M 0.0343(16) 0.0314(16) 0.0229(14) -0.0082(12) 0.0101(12) -0.0047(12)
C00N 0.0268(16) 0.0364(16) 0.0363(17) -0.0040(13) 0.0088(13) -0.0113(13)
C00O 0.0274(16) 0.0416(17) 0.0321(17) 0.0000(13) 0.0095(13) 0.0056(13)
C00P 0.0270(15) 0.0254(14) 0.0254(15) -0.0012(11) 0.0058(12) -0.0058(11)
C00Q 0.0361(17) 0.0336(16) 0.0310(17) 0.0084(13) -0.0005(13) -0.0058(13)
C00R 0.0343(16) 0.0243(14) 0.0279(16) 0.0053(12) 0.0038(13) -0.0036(12)
C00S 0.0229(15) 0.0419(17) 0.0439(19) -0.0038(15) 0.0013(13) 0.0036(13)
C00T 0.0316(16) 0.0320(15) 0.0239(15) -0.0050(12) 0.0135(12) -0.0076(12)
C00U 0.0317(17) 0.0500(19) 0.0356(18) 0.0080(15) 0.0030(14) 0.0077(14)
C00V 0.0417(19) 0.055(2) 0.0304(17) 0.0029(15) -0.0084(15) -0.0091(15)
C00W 0.0312(17) 0.0359(16) 0.0407(18) 0.0066(14) 0.0115(14) -0.0007(13)
C00X 0.0383(19) 0.049(2) 0.0381(19) -0.0038(15) -0.0067(15) -0.0056(15)
C00Y 0.0194(15) 0.046(2) 0.049(2) -0.0084(15) 0.0083(14) -0.0078(13)
C00Z 0.049(2) 0.0374(18) 0.049(2) -0.0061(15) 0.0233(16) -0.0114(15)
C010 0.069(2) 0.0319(17) 0.061(2) 0.0060(16) 0.033(2) 0.0043(17)
C011 0.046(2) 0.0330(17) 0.053(2) 0.0029(15) 0.0049(17) 0.0080(15)
C012 0.0416(19) 0.0364(18) 0.0380(19) 0.0000(14) 0.0067(15) 0.0078(14)
C013 0.040(2) 0.058(2) 0.054(2) 0.0247(18) 0.0030(17) 0.0052(16)
C014 0.0301(16) 0.0276(15) 0.0405(18) -0.0123(13) 0.0070(14) 0.0026(12)
C015 0.0321(17) 0.0379(18) 0.054(2) -0.0121(15) 0.0129(15) 0.0058(13)
C016 0.091(3) 0.053(2) 0.049(2) -0.0277(18) 0.035(2) -0.031(2)
C017 0.051(2) 0.0301(16) 0.0423(19) 0.0111(14) 0.0055(16) -0.0104(14)
C018 0.049(2) 0.0396(19) 0.066(2) -0.0291(18) 0.0135(18) 0.0053(16)
C019 0.0389(19) 0.0401(18) 0.066(2) 0.0042(17) 0.0233(17) 0.0117(15)
C01A 0.063(2) 0.0351(19) 0.064(3) -0.0117(17) -0.008(2) -0.0093(17)
C01B 0.055(2) 0.062(2) 0.041(2) -0.0050(17) 0.0277(17) -0.0038(18)
C01C 0.052(2) 0.081(3) 0.0309(19) 0.0070(18) 0.0095(17) -0.004(2)
C01D 0.060(2) 0.0371(19) 0.070(3) -0.0011(18) 0.027(2) 0.0028(17)
C01E 0.0262(19) 0.085(3) 0.086(3) 0.006(2) 0.0163(19) -0.0026(18)
C01F 0.079(3) 0.038(2) 0.083(3) -0.0105(19) 0.051(2) -0.0201(19)
Li1 0.025(2) 0.027(2) 0.028(2) -0.006(2) 0.0072(19) -0.0024(19)

loop_
_atom_type_symbol
_atom_type_description
_atom_type_scat_dispersion_real
_atom_type_scat_dispersion_imag
_atom_type_scat_source
C C 0.0033 0.0016 'International Tables Vol C Tables 4.2.6.8 and 6.1.1.4'
H H 0.0000 0.0000 'International Tables Vol C Tables 4.2.6.8 and 6.1.1.4'
Li Li -0.0003 0.0001 'International Tables Vol C Tables 4.2.6.8 and 6.1.1.4'
N N 0.0061 0.0033 'International Tables Vol C Tables 4.2.6.8 and 6.1.1.4'
Nd Nd -0.1943 3.0179 'International Tables Vol C Tables 4.2.6.8 and 6.1.1.4'
O O 0.0106 0.0060 'International Tables Vol C Tables 4.2.6.8 and 6.1.1.4'
Si Si 0.0817 0.0704 'International Tables Vol C Tables 4.2.6.8 and 6.1.1.4'

loop_
_geom_angle_atom_site_label_1
_geom_angle_atom_site_label_2
_geom_angle_atom_site_label_3
_geom_angle
_geom_angle_site_symmetry_1
_geom_angle_site_symmetry_3
_geom_angle_publ_flag
Si3 Nd1 Si2 85.06(2) . . ?
O1 Nd1 Si2 145.82(4) . . ?
O1 Nd1 Si3 107.60(5) . . ?
O1 Nd1 O2 77.03(6) . . ?
O1 Nd1 N3 119.78(7) . . ?
O1 Nd1 N4 112.33(7) . . ?
O1 Nd1 Li1 38.39(9) . . ?
O2 Nd1 Si2 111.95(5) . . ?
O2 Nd1 Si3 143.18(5) . . ?
O2 Nd1 N3 114.71(7) . . ?
O2 Nd1 N4 116.86(7) . . ?
O2 Nd1 Li1 38.66(9) . . ?
N3 Nd1 Si2 26.05(5) . . ?
N3 Nd1 Si3 95.01(5) . . ?
N3 Nd1 Li1 124.67(10) . . ?
N4 Nd1 Si2 93.37(6) . . ?
N4 Nd1 Si3 26.76(6) . . ?
N4 Nd1 N3 112.12(8) . . ?
N4 Nd1 Li1 123.21(10) . . ?
Li1 Nd1 Si2 139.29(9) . . ?
Li1 Nd1 Si3 135.64(9) . . ?
N3 Si2 Nd1 36.54(7) . . ?
N3 Si2 C00W 110.16(12) . . ?
N3 Si2 C019 113.11(13) . . ?
N3 Si2 C01B 114.18(13) . . ?
C00W Si2 Nd1 73.81(10) . . ?
C019 Si2 Nd1 129.82(11) . . ?
C019 Si2 C00W 107.45(15) . . ?
C01B Si2 Nd1 122.03(11) . . ?
C01B Si2 C00W 105.05(15) . . ?
C01B Si2 C019 106.37(16) . . ?
N4 Si3 Nd1 37.72(7) . . ?
N4 Si3 C00X 107.70(13) . . ?
N4 Si3 C013 114.11(15) . . ?
N4 Si3 C01C 114.89(14) . . ?
C00X Si3 Nd1 70.17(10) . . ?
C00X Si3 C013 108.78(16) . . ?
C013 Si3 Nd1 131.14(12) . . ?
C01C Si3 Nd1 122.35(12) . . ?
C01C Si3 C00X 105.60(17) . . ?
C01C Si3 C013 105.33(16) . . ?
N3 Si1 C00Z 109.33(12) . . ?
N3 Si1 C010 113.54(14) . . ?
N3 Si1 C016 113.32(14) . . ?
C010 Si1 C00Z 107.52(15) . . ?
C010 Si1 C016 107.09(17) . . ?
C016 Si1 C00Z 105.59(16) . . ?
N4 Si4 C01A 109.97(13) . . ?
N4 Si4 C01D 112.19(14) . . ?
N4 Si4 C01F 113.63(14) . . ?
C01D Si4 C01A 106.65(17) . . ?
C01F Si4 C01A 106.67(19) . . ?
C01F Si4 C01D 107.35(17) . . ?
C00C O1 Nd1 161.38(16) . . ?
C00C O1 Li1 104.0(2) . . ?
Li1 O1 Nd1 93.21(15) . . ?
C00E O2 Nd1 158.17(16) . . ?
C00E O2 Li1 105.9(2) . . ?
Li1 O2 Nd1 92.89(15) . . ?
C00P N1 C00R 109.30(19) . . ?
C00P N1 C00T 109.4(2) . . ?
C00P N1 Li1 99.79(19) . . ?
C00R N1 Li1 122.7(2) . . ?
C00T N1 C00R 113.9(2) . . ?
C00T N1 Li1 100.50(19) . . ?
Si2 N3 Nd1 117.40(11) . . ?
Si1 N3 Nd1 121.14(11) . . ?
Si1 N3 Si2 121.41(13) . . ?
Si3 N4 Nd1 115.51(11) . . ?
Si3 N4 Si4 123.41(13) . . ?
Si4 N4 Nd1 121.07(11) . . ?
C00L N2 C014 108.9(2) . . ?
C00L N2 Li1 100.38(19) . . ?
C00M N2 C00L 110.2(2) . . ?
C00M N2 C014 113.9(2) . . ?
C00M N2 Li1 100.70(19) . . ?
C014 N2 Li1 121.6(2) . . ?
O1 C00C C00J 121.0(2) . . ?
O1 C00C C00K 119.8(2) . . ?
O1 C00C Li1 45.28(14) . . ?
C00J C00C Li1 88.56(18) . . ?
C00K C00C C00J 119.2(2) . . ?
C00K C00C Li1 136.6(2) . . ?
C00E C1 C00O 120.1(2) . . ?
C00G C1 C00E 119.3(3) . . ?
C00G C1 C00O 120.6(3) . . ?
O2 C00E C1 119.6(2) . . ?
O2 C00E C00H 121.1(2) . . ?
O2 C00E Li1 44.20(14) . . ?
C1 C00E C00H 119.3(2) . . ?
C1 C00E Li1 138.8(2) . . ?
C00H C00E Li1 88.36(18) . . ?
C00G C00F C00V 120.8(3) . . ?
C00I C00F C00G 117.3(3) . . ?
C00I C00F C00V 121.9(3) . . ?
C1 C00G C00F 122.6(3) . . ?
C1 C00G H00G 118.7 . . ?
C00F C00G H00G 118.7 . . ?
C00E C00H C00L 122.9(2) . . ?
C00I C00H C00E 118.9(3) . . ?
C00I C00H C00L 118.1(2) . . ?
C00F C00I C00H 122.5(3) . . ?
C00F C00I H00I 118.8 . . ?
C00H C00I H00I 118.8 . . ?
C00C C00J C00P 122.7(2) . . ?
C00N C00J C00C 119.0(3) . . ?
C00N C00J C00P 118.2(2) . . ?
C00C C00K C00U 120.7(2) . . ?
C00S C00K C00C 119.2(3) . . ?
C00S C00K C00U 120.1(3) . . ?
N2 C00L C00H 117.1(2) . . ?
N2 C00L H00A 108.0 . . ?
N2 C00L H00B 108.0 . . ?
C00H C00L H00A 108.0 . . ?
C00H C00L H00B 108.0 . . ?
H00A C00L H00B 107.3 . . ?
N2 C00M H00C 108.8 . . ?
N2 C00M H00D 108.8 . . ?
N2 C00M C00T 114.0(2) . . ?
H00C C00M H00D 107.6 . . ?
C00T C00M H00C 108.8 . . ?
C00T C00M H00D 108.8 . . ?
C00J C00N H00N 118.6 . . ?
C00Y C00N C00J 122.9(3) . . ?
C00Y C00N H00N 118.6 . . ?
C1 C00O H00E 109.5 . . ?
C1 C00O H00F 109.5 . . ?
C1 C00O H00H 109.5 . . ?
H00E C00O H00F 109.5 . . ?
H00E C00O H00H 109.5 . . ?
H00F C00O H00H 109.5 . . ?
N1 C00P C00J 117.0(2) . . ?
N1 C00P H00J 108.0 . . ?
N1 C00P H00K 108.0 . . ?
N1 C00P Li1 48.29(14) . . ?
C00J C00P H00J 108.0 . . ?
C00J C00P H00K 108.0 . . ?
C00J C00P Li1 78.95(17) . . ?
H00J C00P H00K 107.3 . . ?
Li1 C00P H00J 94.8 . . ?
Li1 C00P H00K 152.7 . . ?
H00L C00Q H00M 109.5 . . ?
H00L C00Q H00O 109.5 . . ?
H00M C00Q H00O 109.5 . . ?
C00R C00Q H00L 109.5 . . ?
C00R C00Q H00M 109.5 . . ?
C00R C00Q H00O 109.5 . . ?
N1 C00R C00Q 110.6(2) . . ?
N1 C00R C012 107.9(2) . . ?
N1 C00R C017 112.9(2) . . ?
C00Q C00R C012 107.7(2) . . ?
C00Q C00R C017 107.7(2) . . ?
C012 C00R C017 109.9(2) . . ?
C00K C00S H00S 118.7 . . ?
C00Y C00S C00K 122.6(3) . . ?
C00Y C00S H00S 118.7 . . ?
N1 C00T C00M 113.6(2) . . ?
N1 C00T H00P 108.8 . . ?
N1 C00T H00Q 108.8 . . ?
C00M C00T H00P 108.8 . . ?
C00M C00T H00Q 108.8 . . ?
H00P C00T H00Q 107.7 . . ?
C00K C00U H00R 109.5 . . ?
C00K C00U H00T 109.5 . . ?
C00K C00U H00U 109.5 . . ?
H00R C00U H00T 109.5 . . ?
H00R C00U H00U 109.5 . . ?
H00T C00U H00U 109.5 . . ?
C00F C00V H00V 109.5 . . ?
C00F C00V H00W 109.5 . . ?
C00F C00V H00X 109.5 . . ?
H00V C00V H00W 109.5 . . ?
H00V C00V H00X 109.5 . . ?
H00W C00V H00X 109.5 . . ?
Si2 C00W H00Y 109.5 . . ?
Si2 C00W H 109.5 . . ?
Si2 C00W HA 109.5 . . ?
H00Y C00W H 109.5 . . ?
H00Y C00W HA 109.5 . . ?
H C00W HA 109.5 . . ?
Si3 C00X H00Z 109.5 . . ?
Si3 C00X HB 109.5 . . ?
Si3 C00X HC 109.5 . . ?
H00Z C00X HB 109.5 . . ?
H00Z C00X HC 109.5 . . ?
HB C00X HC 109.5 . . ?
C00N C00Y C00S 117.1(3) . . ?
C00N C00Y C01E 121.5(3) . . ?
C00S C00Y C01E 121.4(3) . . ?
Si1 C00Z H00 109.5 . . ?
Si1 C00Z HD 109.5 . . ?
Si1 C00Z HE 109.5 . . ?
H00 C00Z HD 109.5 . . ?
H00 C00Z HE 109.5 . . ?
HD C00Z HE 109.5 . . ?
Si1 C010 H01A 109.5 . . ?
Si1 C010 H01B 109.5 . . ?
Si1 C010 H01C 109.5 . . ?
H01A C010 H01B 109.5 . . ?
H01A C010 H01C 109.5 . . ?
H01B C010 H01C 109.5 . . ?
H01D C011 H01E 109.5 . . ?
H01D C011 H01F 109.5 . . ?
H01E C011 H01F 109.5 . . ?
C014 C011 H01D 109.5 . . ?
C014 C011 H01E 109.5 . . ?
C014 C011 H01F 109.5 . . ?
C00R C012 H01G 109.5 . . ?
C00R C012 H01H 109.5 . . ?
C00R C012 H01I 109.5 . . ?
H01G C012 H01H 109.5 . . ?
H01G C012 H01I 109.5 . . ?
H01H C012 H01I 109.5 . . ?
Si3 C013 H01J 109.5 . . ?
Si3 C013 H01K 109.5 . . ?
Si3 C013 H01L 109.5 . . ?
H01J C013 H01K 109.5 . . ?
H01J C013 H01L 109.5 . . ?
H01K C013 H01L 109.5 . . ?
N2 C014 C011 108.1(2) . . ?
N2 C014 C015 110.5(2) . . ?
N2 C014 C018 113.1(2) . . ?
C011 C014 C018 109.5(3) . . ?
C015 C014 C011 108.0(3) . . ?
C015 C014 C018 107.6(2) . . ?
C014 C015 H01M 109.5 . . ?
C014 C015 H01N 109.5 . . ?
C014 C015 H01O 109.5 . . ?
H01M C015 H01N 109.5 . . ?
H01M C015 H01O 109.5 . . ?
H01N C015 H01O 109.5 . . ?
Si1 C016 H01P 109.5 . . ?
Si1 C016 H01Q 109.5 . . ?
Si1 C016 H01R 109.5 . . ?
H01P C016 H01Q 109.5 . . ?
H01P C016 H01R 109.5 . . ?
H01Q C016 H01R 109.5 . . ?
C00R C017 H01S 109.5 . . ?
C00R C017 H01T 109.5 . . ?
C00R C017 H01U 109.5 . . ?
H01S C017 H01T 109.5 . . ?
H01S C017 H01U 109.5 . . ?
H01T C017 H01U 109.5 . . ?
C014 C018 H01V 109.5 . . ?
C014 C018 H01W 109.5 . . ?
C014 C018 H01X 109.5 . . ?
H01V C018 H01W 109.5 . . ?
H01V C018 H01X 109.5 . . ?
H01W C018 H01X 109.5 . . ?
Si2 C019 H01Y 109.5 . . ?
Si2 C019 HF 109.5 . . ?
Si2 C019 HG 109.5 . . ?
H01Y C019 HF 109.5 . . ?
H01Y C019 HG 109.5 . . ?
HF C019 HG 109.5 . . ?
Si4 C01A H01Z 109.5 . . ?
Si4 C01A HH 109.5 . . ?
Si4 C01A HI 109.5 . . ?
H01Z C01A HH 109.5 . . ?
H01Z C01A HI 109.5 . . ?
HH C01A HI 109.5 . . ?
Si2 C01B H01 109.5 . . ?
Si2 C01B HJ 109.5 . . ?
Si2 C01B HK 109.5 . . ?
H01 C01B HJ 109.5 . . ?
H01 C01B HK 109.5 . . ?
HJ C01B HK 109.5 . . ?
Si3 C01C H1 109.5 . . ?
Si3 C01C HL 109.5 . . ?
Si3 C01C HM 109.5 . . ?
H1 C01C HL 109.5 . . ?
H1 C01C HM 109.5 . . ?
HL C01C HM 109.5 . . ?
Si4 C01D H2 109.5 . . ?
Si4 C01D HN 109.5 . . ?
Si4 C01D HO 109.5 . . ?
H2 C01D HN 109.5 . . ?
H2 C01D HO 109.5 . . ?
HN C01D HO 109.5 . . ?
C00Y C01E H3 109.5 . . ?
C00Y C01E HP 109.5 . . ?
C00Y C01E HQ 109.5 . . ?
H3 C01E HP 109.5 . . ?
H3 C01E HQ 109.5 . . ?
HP C01E HQ 109.5 . . ?
Si4 C01F H4 109.5 . . ?
Si4 C01F HR 109.5 . . ?
Si4 C01F HS 109.5 . . ?
H4 C01F HR 109.5 . . ?
H4 C01F HS 109.5 . . ?
HR C01F HS 109.5 . . ?
C01H C01G C01J 121.2(5) 3_665 . ?
C01H C01G C01K 122.0(6) 3_665 . ?
C01J C01G C01K 116.8(6) . . ?
C01G C01H H5 119.9 3_665 . ?
C01G C01H C01J 120.2(5) 3_665 . ?
C01J C01H H5 119.9 . . ?
O1 Li1 Nd1 48.40(11) . . ?
O1 Li1 O2 96.8(2) . . ?
O1 Li1 N1 106.2(2) . . ?
O1 Li1 N2 131.8(3) . . ?
O1 Li1 C00C 30.75(10) . . ?
O1 Li1 C00E 126.3(2) . . ?
O1 Li1 C00P 74.65(16) . . ?
O2 Li1 Nd1 48.45(11) . . ?
O2 Li1 N1 129.8(3) . . ?
O2 Li1 N2 105.7(2) . . ?
O2 Li1 C00C 127.1(2) . . ?
O2 Li1 C00E 29.92(10) . . ?
O2 Li1 C00P 139.8(2) . . ?
N1 Li1 Nd1 132.35(19) . . ?
N1 Li1 N2 91.24(18) . . ?
N1 Li1 C00C 87.35(17) . . ?
N1 Li1 C00E 109.0(2) . . ?
N1 Li1 C00P 31.92(10) . . ?
N2 Li1 Nd1 136.4(2) . . ?
N2 Li1 C00C 109.9(2) . . ?
N2 Li1 C00E 86.56(17) . . ?
N2 Li1 C00P 108.97(18) . . ?
C00C Li1 Nd1 78.97(13) . . ?
C00C Li1 C00E 156.9(2) . . ?
C00C Li1 C00P 56.77(12) . . ?
C00E Li1 Nd1 77.95(12) . . ?
C00E Li1 C00P 134.34(19) . . ?
C00P Li1 Nd1 111.00(15) . . ?
C01G C01J H6 120.7 . . ?
C01H C01J C01G 118.7(5) . . ?
C01H C01J H6 120.7 . . ?
C01G C01K H7 109.5 . . ?
C01G C01K HT 109.5 . . ?
C01G C01K HU 109.5 . . ?
H7 C01K HT 109.5 . . ?
H7 C01K HU 109.5 . . ?
HT C01K HU 109.5 . . ?

loop_
_geom_bond_atom_site_label_1
_geom_bond_atom_site_label_2
_geom_bond_distance
_geom_bond_site_symmetry_2
_geom_bond_publ_flag
Nd1 Si2 3.4721(8) . ?
Nd1 Si3 3.4272(8) . ?
Nd1 O1 2.2713(17) . ?
Nd1 O2 2.2724(17) . ?
Nd1 N3 2.329(2) . ?
Nd1 N4 2.324(2) . ?
Nd1 Li1 3.033(4) . ?
Si2 N3 1.718(2) . ?
Si2 C00W 1.876(3) . ?
Si2 C019 1.873(3) . ?
Si2 C01B 1.872(3) . ?
Si3 N4 1.710(2) . ?
Si3 C00X 1.876(3) . ?
Si3 C013 1.877(3) . ?
Si3 C01C 1.875(3) . ?
Si1 N3 1.711(2) . ?
Si1 C00Z 1.883(3) . ?
Si1 C010 1.871(3) . ?
Si1 C016 1.876(3) . ?
Si4 N4 1.713(2) . ?
Si4 C01A 1.874(3) . ?
Si4 C01D 1.871(3) . ?
Si4 C01F 1.871(3) . ?
O1 C00C 1.357(3) . ?
O1 Li1 1.886(5) . ?
O2 C00E 1.357(3) . ?
O2 Li1 1.897(5) . ?
N1 C00P 1.497(3) . ?
N1 C00R 1.521(3) . ?
N1 C00T 1.502(3) . ?
N1 Li1 2.113(5) . ?
N2 C00L 1.501(3) . ?
N2 C00M 1.496(3) . ?
N2 C014 1.518(3) . ?
N2 Li1 2.118(5) . ?
C00C C00J 1.408(4) . ?
C00C C00K 1.407(4) . ?
C00C Li1 2.576(5) . ?
C1 C00E 1.402(4) . ?
C1 C00G 1.385(4) . ?
C1 C00O 1.497(4) . ?
C00E C00H 1.405(4) . ?
C00E Li1 2.617(5) . ?
C00F C00G 1.385(4) . ?
C00F C00I 1.384(4) . ?
C00F C00V 1.512(4) . ?
C00G H00G 0.9300 . ?
C00H C00I 1.396(4) . ?
C00H C00L 1.509(4) . ?
C00I H00I 0.9300 . ?
C00J C00N 1.391(4) . ?
C00J C00P 1.506(4) . ?
C00K C00S 1.389(4) . ?
C00K C00U 1.500(4) . ?
C00L H00A 0.9700 . ?
C00L H00B 0.9700 . ?
C00M H00C 0.9700 . ?
C00M H00D 0.9700 . ?
C00M C00T 1.543(4) . ?
C00N H00N 0.9300 . ?
C00N C00Y 1.384(4) . ?
C00O H00E 0.9600 . ?
C00O H00F 0.9600 . ?
C00O H00H 0.9600 . ?
C00P H00J 0.9700 . ?
C00P H00K 0.9700 . ?
C00P Li1 2.789(5) . ?
C00Q H00L 0.9600 . ?
C00Q H00M 0.9600 . ?
C00Q H00O 0.9600 . ?
C00Q C00R 1.527(4) . ?
C00R C012 1.529(4) . ?
C00R C017 1.537(4) . ?
C00S H00S 0.9300 . ?
C00S C00Y 1.387(4) . ?
C00T H00P 0.9700 . ?
C00T H00Q 0.9700 . ?
C00U H00R 0.9600 . ?
C00U H00T 0.9600 . ?
C00U H00U 0.9600 . ?
C00V H00V 0.9600 . ?
C00V H00W 0.9600 . ?
C00V H00X 0.9600 . ?
C00W H00Y 0.9600 . ?
C00W H 0.9600 . ?
C00W HA 0.9600 . ?
C00X H00Z 0.9600 . ?
C00X HB 0.9600 . ?
C00X HC 0.9600 . ?
C00Y C01E 1.520(4) . ?
C00Z H00 0.9600 . ?
C00Z HD 0.9600 . ?
C00Z HE 0.9600 . ?
C010 H01A 0.9600 . ?
C010 H01B 0.9600 . ?
C010 H01C 0.9600 . ?
C011 H01D 0.9600 . ?
C011 H01E 0.9600 . ?
C011 H01F 0.9600 . ?
C011 C014 1.529(4) . ?
C012 H01G 0.9600 . ?
C012 H01H 0.9600 . ?
C012 H01I 0.9600 . ?
C013 H01J 0.9600 . ?
C013 H01K 0.9600 . ?
C013 H01L 0.9600 . ?
C014 C015 1.525(4) . ?
C014 C018 1.543(4) . ?
C015 H01M 0.9600 . ?
C015 H01N 0.9600 . ?
C015 H01O 0.9600 . ?
C016 H01P 0.9600 . ?
C016 H01Q 0.9600 . ?
C016 H01R 0.9600 . ?
C017 H01S 0.9600 . ?
C017 H01T 0.9600 . ?
C017 H01U 0.9600 . ?
C018 H01V 0.9600 . ?
C018 H01W 0.9600 . ?
C018 H01X 0.9600 . ?
C019 H01Y 0.9600 . ?
C019 HF 0.9600 . ?
C019 HG 0.9600 . ?
C01A H01Z 0.9600 . ?
C01A HH 0.9600 . ?
C01A HI 0.9600 . ?
C01B H01 0.9600 . ?
C01B HJ 0.9600 . ?
C01B HK 0.9600 . ?
C01C H1 0.9600 . ?
C01C HL 0.9600 . ?
C01C HM 0.9600 . ?
C01D H2 0.9600 . ?
C01D HN 0.9600 . ?
C01D HO 0.9600 . ?
C01E H3 0.9600 . ?
C01E HP 0.9600 . ?
C01E HQ 0.9600 . ?
C01F H4 0.9600 . ?
C01F HR 0.9600 . ?
C01F HS 0.9600 . ?
C01G C01H 1.343(6) 3_665 ?
C01G C01J 1.361(6) . ?
C01G C01K 1.448(10) . ?
C01H H5 0.9300 . ?
C01H C01J 1.350(6) . ?
C01J H6 0.9300 . ?
C01K H7 0.9600 . ?
C01K HT 0.9600 . ?
C01K HU 0.9600 . ?

loop_
_geom_torsion_atom_site_label_1
_geom_torsion_atom_site_label_2
_geom_torsion_atom_site_label_3
_geom_torsion_atom_site_label_4
_geom_torsion
_geom_torsion_site_symmetry_1
_geom_torsion_site_symmetry_2
_geom_torsion_site_symmetry_3
_geom_torsion_site_symmetry_4
_geom_torsion_publ_flag
Nd1 Si2 N3 Si1 -177.5(2) . . . . ?
Nd1 Si3 N4 Si4 -179.3(2) . . . . ?
Nd1 O1 C00C C00J -152.7(4) . . . . ?
Nd1 O1 C00C C00K 29.1(6) . . . . ?
Nd1 O1 C00C Li1 156.8(5) . . . . ?
Nd1 O1 Li1 O2 -2.10(18) . . . . ?
Nd1 O1 Li1 N1 132.86(17) . . . . ?
Nd1 O1 Li1 N2 -120.3(3) . . . . ?
Nd1 O1 Li1 C00C -172.75(17) . . . . ?
Nd1 O1 Li1 C00E 3.6(3) . . . . ?
Nd1 O1 Li1 C00P 137.79(10) . . . . ?
Nd1 O2 C00E C1 17.2(6) . . . . ?
Nd1 O2 C00E C00H -163.5(3) . . . . ?
Nd1 O2 C00E Li1 148.3(5) . . . . ?
Nd1 O2 Li1 O1 2.10(18) . . . . ?
Nd1 O2 Li1 N1 -115.6(3) . . . . ?
Nd1 O2 Li1 N2 139.08(18) . . . . ?
Nd1 O2 Li1 C00C 8.1(3) . . . . ?
Nd1 O2 Li1 C00E -168.73(18) . . . . ?
Nd1 O2 Li1 C00P -72.1(3) . . . . ?
O1 C00C C00J C00N -178.5(2) . . . . ?
O1 C00C C00J C00P 5.2(4) . . . . ?
O1 C00C C00K C00S 179.0(2) . . . . ?
O1 C00C C00K C00U -0.4(4) . . . . ?
O2 C00E C00H C00I -177.4(2) . . . . ?
O2 C00E C00H C00L 7.3(4) . . . . ?
N2 C00M C00T N1 -54.1(3) . . . . ?
C00C O1 Li1 Nd1 172.75(17) . . . . ?
C00C O1 Li1 O2 170.65(19) . . . . ?
C00C O1 Li1 N1 -54.4(2) . . . . ?
C00C O1 Li1 N2 52.5(3) . . . . ?
C00C O1 Li1 C00E 176.3(2) . . . . ?
C00C O1 Li1 C00P -49.45(17) . . . . ?
C00C C00J C00N C00Y -0.1(4) . . . . ?
C00C C00J C00P N1 -66.4(3) . . . . ?
C00C C00J C00P Li1 -35.8(2) . . . . ?
C00C C00K C00S C00Y -0.8(4) . . . . ?
C1 C00E C00H C00I 1.9(4) . . . . ?
C1 C00E C00H C00L -173.5(2) . . . . ?
C00E O2 Li1 Nd1 168.73(18) . . . . ?
C00E O2 Li1 O1 170.83(19) . . . . ?
C00E O2 Li1 N1 53.1(3) . . . . ?
C00E O2 Li1 N2 -52.2(3) . . . . ?
C00E O2 Li1 C00C 176.8(2) . . . . ?
C00E O2 Li1 C00P 96.6(3) . . . . ?
C00E C1 C00G C00F 0.2(4) . . . . ?
C00E C00H C00I C00F 0.0(4) . . . . ?
C00E C00H C00L N2 -66.8(3) . . . . ?
C00G C1 C00E O2 177.3(2) . . . . ?
C00G C1 C00E C00H -1.9(4) . . . . ?
C00G C1 C00E Li1 124.4(3) . . . . ?
C00G C00F C00I C00H -1.7(4) . . . . ?
C00I C00F C00G C1 1.6(4) . . . . ?
C00I C00H C00L N2 117.9(3) . . . . ?
C00J C00C C00K C00S 0.8(4) . . . . ?
C00J C00C C00K C00U -178.6(2) . . . . ?
C00J C00N C00Y C00S 0.1(4) . . . . ?
C00J C00N C00Y C01E -179.7(3) . . . . ?
C00K C00C C00J C00N -0.3(4) . . . . ?
C00K C00C C00J C00P -176.6(2) . . . . ?
C00K C00S C00Y C00N 0.4(5) . . . . ?
C00K C00S C00Y C01E -179.9(3) . . . . ?
C00L N2 C00M C00T 140.8(2) . . . . ?
C00L N2 C014 C011 -68.6(3) . . . . ?
C00L N2 C014 C015 173.4(2) . . . . ?
C00L N2 C014 C018 52.7(3) . . . . ?
C00L C00H C00I C00F 175.5(2) . . . . ?
C00M N2 C00L C00H -63.2(3) . . . . ?
C00M N2 C014 C011 167.9(2) . . . . ?
C00M N2 C014 C015 49.9(3) . . . . ?
C00M N2 C014 C018 -70.8(3) . . . . ?
C00N C00J C00P N1 117.2(3) . . . . ?
C00N C00J C00P Li1 147.9(2) . . . . ?
C00O C1 C00E O2 -2.9(4) . . . . ?
C00O C1 C00E C00H 177.8(2) . . . . ?
C00O C1 C00E Li1 -55.8(4) . . . . ?
C00O C1 C00G C00F -179.6(3) . . . . ?
C00P N1 C00R C00Q 171.4(2) . . . . ?
C00P N1 C00R C012 -70.9(3) . . . . ?
C00P N1 C00R C017 50.7(3) . . . . ?
C00P N1 C00T C00M 141.4(2) . . . . ?
C00P C00J C00N C00Y 176.4(3) . . . . ?
C00R N1 C00P C00J 171.9(2) . . . . ?
C00R N1 C00P Li1 129.9(2) . . . . ?
C00R N1 C00T C00M -96.1(3) . . . . ?
C00T N1 C00P C00J -62.8(3) . . . . ?
C00T N1 C00P Li1 -104.9(2) . . . . ?
C00T N1 C00R C00Q 48.8(3) . . . . ?
C00T N1 C00R C012 166.4(2) . . . . ?
C00T N1 C00R C017 -71.9(3) . . . . ?
C00U C00K C00S C00Y 178.5(3) . . . . ?
C00V C00F C00G C1 -178.3(3) . . . . ?
C00V C00F C00I C00H 178.2(3) . . . . ?
C00W Si2 N3 Nd1 -6.15(17) . . . . ?
C00W Si2 N3 Si1 176.36(15) . . . . ?
C00X Si3 N4 Nd1 -5.97(17) . . . . ?
C00X Si3 N4 Si4 174.74(16) . . . . ?
C00Z Si1 N3 Nd1 -13.25(18) . . . . ?
C00Z Si1 N3 Si2 164.15(15) . . . . ?
C010 Si1 N3 Nd1 106.81(16) . . . . ?
C010 Si1 N3 Si2 -75.79(19) . . . . ?
C013 Si3 N4 Nd1 -126.84(14) . . . . ?
C013 Si3 N4 Si4 53.9(2) . . . . ?
C014 N2 C00L C00H 171.1(2) . . . . ?
C014 N2 C00M C00T -96.3(3) . . . . ?
C016 Si1 N3 Nd1 -130.72(17) . . . . ?
C016 Si1 N3 Si2 46.7(2) . . . . ?
C019 Si2 N3 Nd1 -126.42(15) . . . . ?
C019 Si2 N3 Si1 56.1(2) . . . . ?
C01A Si4 N4 Nd1 -15.2(2) . . . . ?
C01A Si4 N4 Si3 164.09(18) . . . . ?
C01B Si2 N3 Nd1 111.76(16) . . . . ?
C01B Si2 N3 Si1 -65.7(2) . . . . ?
C01C Si3 N4 Nd1 111.36(17) . . . . ?
C01C Si3 N4 Si4 -67.9(2) . . . . ?
C01D Si4 N4 Nd1 103.35(17) . . . . ?
C01D Si4 N4 Si3 -77.4(2) . . . . ?
C01F Si4 N4 Nd1 -134.64(17) . . . . ?
C01F Si4 N4 Si3 44.6(2) . . . . ?
C01G C01H C01J C01G 0.1(9) 3_665 . . . ?
C01H C01G C01J C01H -0.1(9) 3_665 . . . ?
Li1 O1 C00C C00J 50.5(3) . . . . ?
Li1 O1 C00C C00K -127.7(3) . . . . ?
Li1 O2 C00E C1 -131.1(2) . . . . ?
Li1 O2 C00E C00H 48.1(3) . . . . ?
Li1 N1 C00P C00J 42.1(3) . . . . ?
Li1 N1 C00R C00Q -72.6(3) . . . . ?
Li1 N1 C00R C012 45.1(3) . . . . ?
Li1 N1 C00R C017 166.7(2) . . . . ?
Li1 N1 C00T C00M 37.0(3) . . . . ?
Li1 N2 C00L C00H 42.3(3) . . . . ?
Li1 N2 C00M C00T 35.5(3) . . . . ?
Li1 N2 C014 C011 47.1(3) . . . . ?
Li1 N2 C014 C015 -70.8(3) . . . . ?
Li1 N2 C014 C018 168.5(2) . . . . ?
Li1 C00C C00J C00N -145.2(2) . . . . ?
Li1 C00C C00J C00P 38.5(3) . . . . ?
Li1 C00C C00K C00S 124.0(3) . . . . ?
Li1 C00C C00K C00U -55.3(4) . . . . ?
Li1 C00E C00H C00I -146.1(2) . . . . ?
Li1 C00E C00H C00L 38.6(3) . . . . ?
C01K C01G C01J C01H -178.2(6) . . . . ?
